data_1577011
loop_
_publ_author_name
'Zapf, Ludwig'
'Rivard, Eric'

_publ_section_title
;
 Achieving (quasi)-monocoordination in metal complexes with an
 exceptionally bulky carbene ligand.
;
_journal_issue 13
_journal_name_full 'Chemical science'
_journal_page_first 6500
_journal_page_last 6506
_journal_paper_doi 10.1039/d5sc09514j
_journal_volume 17
_journal_year 2026
_chemical_formula_moiety 'C46 H34 Ag F3 N2 O3 S'
_chemical_formula_sum 'C46 H34 Ag F3 N2 O3 S'
_chemical_formula_weight 859.68
_space_group_crystal_system orthorhombic
_space_group_IT_number 62
_space_group_name_Hall '-P 2ac 2n'
_space_group_name_H-M_alt 'P n m a'
_atom_sites_solution_hydrogens geom
_atom_sites_solution_primary dual
_atom_sites_solution_secondary difmap
_audit_creation_date 2025-07-22
_audit_update_record
;
2025-11-25 deposited with the CCDC.	2026-02-02 downloaded from the CCDC.
;
_cell_angle_alpha 90
_cell_angle_beta 90
_cell_angle_gamma 90
_cell_formula_units_Z 4
_cell_length_a 19.961(3)
_cell_length_b 21.323(3)
_cell_length_c 9.0723(12)
_cell_measurement_reflns_used 7114
_cell_measurement_temperature 173(2)
_cell_measurement_theta_max 25.99
_cell_measurement_theta_min 2.25
_cell_volume 3861.4(9)
_computing_cell_refinement 'Saint+ ver. 8.40B (Bruker AXS)'
_computing_data_collection 'BIS 6.2.14 / APEX4 ver. 2021.10 (Bruker AXS)'
_computing_data_reduction 'Saint+ ver. 8.40B (Bruker AXS)'
_computing_molecular_graphics 'ShelXLe (Huebschle et all, 2011)'
_computing_publication_material 'SHELXL-2019/1 (Sheldrick, 2019)'
_computing_structure_refinement 'SHELXL-2019/1 (Sheldrick, 2019)'
_computing_structure_solution 'SHELXT 2018/2 (Sheldrick, 2018)'
_diffrn_ambient_environment N~2~
_diffrn_ambient_temperature 173(2)
_diffrn_detector CPA
_diffrn_detector_area_resol_mean 7.5
_diffrn_detector_type 'Photon II'
_diffrn_measured_fraction_theta_full 0.989
_diffrn_measured_fraction_theta_max 0.989
_diffrn_measurement_device 'four-circle diffractometer'
_diffrn_measurement_device_type 'Bruker D8-Venture'
_diffrn_measurement_method '\f and \w scans'
_diffrn_orient_matrix_type
;
 Sparks R.A., Computational Crystallography p1-18 (Clarendon Press, 1982)
;
_diffrn_orient_matrix_UB_11 0.0068589
_diffrn_orient_matrix_UB_12 -0.0348493
_diffrn_orient_matrix_UB_13 -0.0335649
_diffrn_orient_matrix_UB_21 -0.0020302
_diffrn_orient_matrix_UB_22 0.0358782
_diffrn_orient_matrix_UB_23 -0.0327199
_diffrn_orient_matrix_UB_31 0.1099935
_diffrn_orient_matrix_UB_32 0.0028353
_diffrn_orient_matrix_UB_33 0.0014891
_diffrn_radiation_monochromator 'multi-layer mirror'
_diffrn_radiation_probe x-ray
_diffrn_radiation_type MoK\a
_diffrn_radiation_wavelength 0.71073
_diffrn_radiation_xray_symbol K-L~2,3~
_diffrn_reflns_av_R_equivalents 0.0999
_diffrn_reflns_av_unetI/netI 0.0500
_diffrn_reflns_Laue_measured_fraction_full 0.989
_diffrn_reflns_Laue_measured_fraction_max 0.989
_diffrn_reflns_limit_h_max 25
_diffrn_reflns_limit_h_min -25
_diffrn_reflns_limit_k_max 27
_diffrn_reflns_limit_k_min -27
_diffrn_reflns_limit_l_max 10
_diffrn_reflns_limit_l_min -11
_diffrn_reflns_number 42741
_diffrn_reflns_point_group_measured_fraction_full 0.989
_diffrn_reflns_point_group_measured_fraction_max 0.989
_diffrn_reflns_theta_full 26.000
_diffrn_reflns_theta_max 27.571
_diffrn_reflns_theta_min 2.253
_diffrn_source 'micro-focus sealed X-ray tube'
_diffrn_source_type 'Incoatec ImS 2.0'
_diffrn_standards_number 0
_exptl_absorpt_coefficient_mu 0.635
_exptl_absorpt_correction_T_max 0.7456
_exptl_absorpt_correction_T_min 0.6430
_exptl_absorpt_correction_type multi-scan
_exptl_absorpt_process_details 'SADABS 2016/2 (Bruker AXS)'
_exptl_crystal_colour colorless
_exptl_crystal_density_diffrn 1.479
_exptl_crystal_description block
_exptl_crystal_F_000 1752
_exptl_crystal_preparation
;
 Crystals were grown at 20 \%C from saturated solution in Benzene/Pentane. 
 For data collection the crystal was immersed in a film of perfluoropolyether 
 oil, mounted on a polyimide loop and transferred to stream of cold nitrogen 
 (Oxford Cryostream 800).
;
_exptl_crystal_size_max 0.273
_exptl_crystal_size_mid 0.269
_exptl_crystal_size_min 0.074
_refine_diff_density_max 0.732
_refine_diff_density_min -0.945
_refine_diff_density_rms 0.086
_refine_ls_extinction_method none
_refine_ls_goodness_of_fit_ref 1.105
_refine_ls_hydrogen_treatment constr
_refine_ls_matrix_type full
_refine_ls_number_parameters 281
_refine_ls_number_reflns 4529
_refine_ls_number_restraints 143
_refine_ls_restrained_S_all 1.222
_refine_ls_R_factor_all 0.0698
_refine_ls_R_factor_gt 0.0481
_refine_ls_shift/su_max 0.001
_refine_ls_shift/su_mean 0.000
_refine_ls_structure_factor_coef Fsqd
_refine_ls_weighting_details
;
 w=1/[\s^2^(Fo^2^)+(0.0000P)^2^+8.8936P] where P=(Fo^2^+2Fc^2^)/3
;
_refine_ls_weighting_scheme calc
_refine_ls_wR_factor_gt 0.0980
_refine_ls_wR_factor_ref 0.1142
_reflns_Friedel_coverage 0.000
_reflns_number_gt 3454
_reflns_number_total 4529
_reflns_threshold_expression 'I > 2\s(I)'
_cod_data_source_file d5sc09514j3.cif
_cod_data_source_block 4
_cod_original_cell_volume 3861.4(10)
_cod_database_code 1577011
_shelx_shelxl_version_number 2019/1
_shelx_space_group_comment
;
 The symmetry employed for this shelxl refinement is uniquely defined by the 
 following loop, which should always be used as a source of symmetry 
 information in preference to the above space-group names. They are only 
 intended as comments.
;
_exptl_absorpt_special_details
;
 Incident beam scaling, empirical absorption correction using spherical 
 harmonics, and outlier rejection was employed as implemented in SADABS. 
 Additional spherical absorption correction with mu*r value set to 0.2 was 
 applied.
;

loop_
_space_group_symop_operation_xyz
'x, y, z'
'-x+1/2, -y, z+1/2'
'-x, y+1/2, -z'
'x+1/2, -y+1/2, -z+1/2'
'-x, -y, -z'
'x-1/2, y, -z-1/2'
'x, -y-1/2, z'
'-x-1/2, y-1/2, z-1/2'

loop_
_atom_site_label
_atom_site_type_symbol
_atom_site_fract_x
_atom_site_fract_y
_atom_site_fract_z
_atom_site_U_iso_or_equiv
_atom_site_adp_type
_atom_site_occupancy
_atom_site_site_symmetry_order
_atom_site_calc_flag
_atom_site_refinement_flags_posn
_atom_site_refinement_flags_adp
_atom_site_refinement_flags_occupancy
_atom_site_disorder_assembly
_atom_site_disorder_group
Ag1 Ag 0.50303(2) 0.750000 0.43311(4) 0.03530(13) Uani 1 2 d S T P A .
N1 N 0.39232(12) 0.69925(11) 0.2210(3) 0.0244(5) Uani 1 1 d . . . . .
C1 C 0.40962(15) 0.59418(14) 0.1122(3) 0.0267(6) Uani 1 1 d . . . . .
C2 C 0.41008(16) 0.52861(15) 0.1162(4) 0.0342(7) Uani 1 1 d . . . . .
H2 H 0.405194 0.507579 0.207912 0.041 Uiso 1 1 calc R U . . .
C3 C 0.41757(18) 0.49405(17) -0.0116(5) 0.0440(9) Uani 1 1 d . . . . .
H3 H 0.416875 0.449546 -0.007191 0.053 Uiso 1 1 calc R U . . .
C4 C 0.42597(19) 0.5234(2) -0.1447(4) 0.0486(10) Uani 1 1 d . . . . .
H4 H 0.429846 0.499511 -0.232747 0.058 Uiso 1 1 calc R U . . .
C5 C 0.42872(19) 0.5876(2) -0.1494(4) 0.0469(9) Uani 1 1 d . . . . .
H5 H 0.436052 0.608169 -0.240873 0.056 Uiso 1 1 calc R U . . .
C6 C 0.42096(16) 0.62277(17) -0.0226(4) 0.0341(7) Uani 1 1 d . . . . .
H6 H 0.423438 0.667204 -0.027926 0.041 Uiso 1 1 calc R U . . .
C7 C 0.40590(15) 0.63178(13) 0.2568(3) 0.0248(6) Uani 1 1 d . . . . .
C8 C 0.33477(14) 0.71758(14) 0.1435(3) 0.0268(6) Uani 1 1 d . . . . .
C9 C 0.28382(16) 0.68344(16) 0.0737(4) 0.0339(7) Uani 1 1 d . . . . .
H9 H 0.283670 0.638891 0.073370 0.041 Uiso 1 1 calc R U . . .
C10 C 0.23400(16) 0.71742(17) 0.0056(4) 0.0374(8) Uani 1 1 d . . . . .
H10 H 0.198679 0.695741 -0.042621 0.045 Uiso 1 1 calc R U . . .
C11 C 0.34953(16) 0.61311(16) 0.3640(4) 0.0336(7) Uani 1 1 d . . . . .
C12 C 0.3444(2) 0.64594(19) 0.4955(4) 0.0461(9) Uani 1 1 d . . . . .
H12 H 0.376512 0.677441 0.517898 0.055 Uiso 1 1 calc R U . . .
C13 C 0.2933(2) 0.6336(3) 0.5948(5) 0.0658(13) Uani 1 1 d . . . . .
H13 H 0.290599 0.656351 0.684642 0.079 Uiso 1 1 calc R U . . .
C14 C 0.2466(3) 0.5884(3) 0.5631(6) 0.0747(15) Uani 1 1 d . . . . .
H14 H 0.211485 0.579923 0.630904 0.090 Uiso 1 1 calc R U . . .
C15 C 0.2506(2) 0.5557(3) 0.4344(6) 0.0679(14) Uani 1 1 d . . . . .
H15 H 0.218264 0.524216 0.413054 0.081 Uiso 1 1 calc R U . . .
C16 C 0.30147(18) 0.56796(19) 0.3342(5) 0.0457(9) Uani 1 1 d . . . . .
H16 H 0.303377 0.545177 0.244319 0.055 Uiso 1 1 calc R U . . .
C17 C 0.47652(15) 0.62341(14) 0.3242(3) 0.0275(6) Uani 1 1 d . . . . .
C18 C 0.48647(18) 0.58935(15) 0.4521(4) 0.0350(7) Uani 1 1 d . . . . .
H18 H 0.449055 0.573662 0.505275 0.042 Uiso 1 1 calc R U . . .
C19 C 0.5512(2) 0.57795(17) 0.5031(4) 0.0472(10) Uani 1 1 d . . . . .
H19 H 0.557451 0.554623 0.591267 0.057 Uiso 1 1 calc R U . . .
C20 C 0.6056(2) 0.59987(18) 0.4281(5) 0.0496(10) Uani 1 1 d . . . . .
H20 H 0.649480 0.592233 0.464577 0.060 Uiso 1 1 calc R U . . .
C21 C 0.59677(17) 0.63322(17) 0.2989(5) 0.0426(9) Uani 1 1 d . . . . .
H21 H 0.634545 0.648226 0.245870 0.051 Uiso 1 1 calc R U . . .
C22 C 0.53260(16) 0.64471(15) 0.2470(4) 0.0320(7) Uani 1 1 d . . . . .
H22 H 0.526717 0.667353 0.157705 0.038 Uiso 1 1 calc R U . . .
C23 C 0.4252(2) 0.750000 0.2742(4) 0.0234(8) Uani 1 2 d S T P . .
O2 O 0.4914(2) 0.750000 0.8057(6) 0.0784(13) Uani 1 2 d S TU P . .
O1 O 0.57390(19) 0.750000 0.6122(4) 0.0498(9) Uani 1 2 d S TU P . .
F1 F 0.6758(2) 0.750000 0.8351(5) 0.1069(15) Uani 1 2 d S TU P . .
F2 F 0.6070(3) 0.750000 1.0122(5) 0.1137(16) Uani 1 2 d S TU P . .
S1_1 S 0.55691(9) 0.77424(8) 0.7617(2) 0.0418(4) Uani 0.5 1 d . U P A -1
O3_1 O 0.5772(4) 0.8361(4) 0.7992(9) 0.0614(19) Uani 0.5 1 d . U P A -1
C1_1 C 0.6113(5) 0.7227(4) 0.8665(10) 0.0593(14) Uani 0.5 1 d . U P A -1
F3_1 F 0.5994(4) 0.6654(4) 0.8474(10) 0.087(2) Uani 0.5 1 d . U P A -1

loop_
_atom_site_aniso_label
_atom_site_aniso_U_11
_atom_site_aniso_U_22
_atom_site_aniso_U_33
_atom_site_aniso_U_23
_atom_site_aniso_U_13
_atom_site_aniso_U_12
Ag1 0.0378(2) 0.0336(2) 0.0345(2) 0.000 -0.01326(16) 0.000
N1 0.0233(12) 0.0249(12) 0.0252(12) 0.0018(10) -0.0046(10) 0.0002(10)
C1 0.0248(14) 0.0274(15) 0.0279(15) -0.0025(12) -0.0035(12) -0.0034(12)
C2 0.0308(16) 0.0320(17) 0.0399(18) -0.0010(15) -0.0064(14) -0.0042(14)
C3 0.0349(18) 0.0346(18) 0.063(2) -0.0160(18) -0.0062(18) -0.0021(15)
C4 0.043(2) 0.058(2) 0.045(2) -0.024(2) -0.0061(17) 0.0023(18)
C5 0.051(2) 0.062(3) 0.0274(17) -0.0082(17) -0.0001(16) -0.0019(19)
C6 0.0348(17) 0.0370(18) 0.0304(16) -0.0011(14) -0.0013(14) -0.0029(14)
C7 0.0290(15) 0.0221(14) 0.0233(14) 0.0020(12) -0.0019(12) -0.0016(12)
C8 0.0239(14) 0.0290(15) 0.0274(15) 0.0010(13) -0.0038(12) -0.0005(12)
C9 0.0324(16) 0.0320(17) 0.0372(17) 0.0006(15) -0.0062(14) -0.0039(13)
C10 0.0273(16) 0.0440(19) 0.0411(19) -0.0003(16) -0.0104(14) -0.0051(14)
C11 0.0323(16) 0.0365(18) 0.0320(17) 0.0085(15) 0.0025(14) -0.0016(14)
C12 0.049(2) 0.050(2) 0.039(2) 0.0027(18) 0.0093(17) -0.0021(18)
C13 0.066(3) 0.087(4) 0.045(2) 0.005(2) 0.025(2) 0.003(3)
C14 0.058(3) 0.098(4) 0.068(3) 0.016(3) 0.030(3) -0.009(3)
C15 0.045(2) 0.084(3) 0.074(3) 0.013(3) 0.015(2) -0.020(2)
C16 0.0339(18) 0.054(2) 0.050(2) 0.0084(19) 0.0027(16) -0.0084(17)
C17 0.0327(16) 0.0233(14) 0.0266(15) -0.0022(12) -0.0059(12) -0.0001(12)
C18 0.047(2) 0.0275(16) 0.0304(16) 0.0009(13) -0.0075(15) -0.0023(14)
C19 0.061(3) 0.0352(19) 0.045(2) -0.0005(17) -0.0263(19) 0.0082(18)
C20 0.042(2) 0.039(2) 0.069(3) -0.012(2) -0.027(2) 0.0096(17)
C21 0.0279(17) 0.0385(19) 0.061(2) -0.0120(18) -0.0059(17) 0.0004(14)
C22 0.0308(16) 0.0290(16) 0.0364(17) -0.0022(14) -0.0008(14) -0.0006(13)
C23 0.0215(19) 0.025(2) 0.024(2) 0.000 -0.0003(16) 0.000
O2 0.047(2) 0.099(3) 0.089(3) 0.000 0.013(2) 0.000
O1 0.0427(18) 0.068(2) 0.0382(17) 0.000 -0.0100(15) 0.000
F1 0.057(2) 0.197(4) 0.066(3) 0.000 -0.009(2) 0.000
F2 0.116(3) 0.181(4) 0.044(2) 0.000 0.000(2) 0.000
S1_1 0.0388(9) 0.0451(9) 0.0416(9) -0.0024(7) -0.0016(7) 0.0041(7)
O3_1 0.074(4) 0.046(3) 0.065(4) -0.001(3) -0.026(3) 0.002(3)
C1_1 0.060(2) 0.069(3) 0.049(2) 0.004(2) -0.001(2) 0.004(2)
F3_1 0.098(5) 0.064(3) 0.100(5) 0.011(3) -0.021(4) 0.007(3)

loop_
_atom_type_symbol
_atom_type_description
_atom_type_scat_dispersion_real
_atom_type_scat_dispersion_imag
_atom_type_scat_source
C C 0.0033 0.0016 'International Tables Vol C Tables 4.2.6.8 and 6.1.1.4'
H H 0.0000 0.0000 'International Tables Vol C Tables 4.2.6.8 and 6.1.1.4'
N N 0.0061 0.0033 'International Tables Vol C Tables 4.2.6.8 and 6.1.1.4'
O O 0.0106 0.0060 'International Tables Vol C Tables 4.2.6.8 and 6.1.1.4'
F F 0.0171 0.0103 'International Tables Vol C Tables 4.2.6.8 and 6.1.1.4'
S S 0.1246 0.1234 'International Tables Vol C Tables 4.2.6.8 and 6.1.1.4'
Ag Ag -0.8971 1.1015 'International Tables Vol C Tables 4.2.6.8 and 6.1.1.4'

loop_
_geom_angle_atom_site_label_1
_geom_angle_atom_site_label_2
_geom_angle_atom_site_label_3
_geom_angle
_geom_angle_site_symmetry_1
_geom_angle_site_symmetry_3
_geom_angle_publ_flag
C23 Ag1 O1 173.91(15) . . ?
C23 N1 C8 110.7(2) . . ?
C23 N1 C7 127.0(2) . . ?
C8 N1 C7 121.6(2) . . ?
C6 C1 C2 117.5(3) . . ?
C6 C1 C7 122.1(3) . . ?
C2 C1 C7 119.9(3) . . ?
C3 C2 C1 120.8(3) . . ?
C4 C3 C2 120.6(3) . . ?
C3 C4 C5 119.2(3) . . ?
C4 C5 C6 120.8(4) . . ?
C5 C6 C1 121.0(3) . . ?
N1 C7 C11 104.6(2) . . ?
N1 C7 C1 108.9(2) . . ?
C11 C7 C1 116.0(3) . . ?
N1 C7 C17 111.2(2) . . ?
C11 C7 C17 112.8(2) . . ?
C1 C7 C17 103.5(2) . . ?
C8 C8 C9 121.27(18) 7_575 . ?
C8 C8 N1 106.18(16) 7_575 . ?
C9 C8 N1 132.5(3) . . ?
C10 C9 C8 117.0(3) . . ?
C9 C10 C10 121.8(2) . 7_575 ?
C16 C11 C12 117.9(3) . . ?
C16 C11 C7 124.2(3) . . ?
C12 C11 C7 117.8(3) . . ?
C11 C12 C13 121.1(4) . . ?
C14 C13 C12 119.8(5) . . ?
C15 C14 C13 120.0(4) . . ?
C14 C15 C16 120.4(5) . . ?
C11 C16 C15 120.7(4) . . ?
C18 C17 C22 118.5(3) . . ?
C18 C17 C7 121.5(3) . . ?
C22 C17 C7 119.6(3) . . ?
C17 C18 C19 120.2(3) . . ?
C20 C19 C18 120.8(3) . . ?
C19 C20 C21 119.8(3) . . ?
C20 C21 C22 119.8(4) . . ?
C21 C22 C17 120.8(3) . . ?
N1 C23 N1 106.1(3) . 7_575 ?
N1 C23 Ag1 126.69(17) . . ?
N1 C23 Ag1 126.69(17) 7_575 . ?
S1_1 O1 Ag1 122.5(2) . . ?
O3_1 S1_1 O2 121.2(4) . . ?
O3_1 S1_1 O1 118.4(4) . . ?
O2 S1_1 O1 109.3(3) . . ?
O3_1 S1_1 C1_1 105.4(4) . . ?
O2 S1_1 C1_1 100.3(4) . . ?
O1 S1_1 C1_1 97.5(3) . . ?
F3_1 C1_1 F1 122.3(8) . . ?
F3_1 C1_1 F2 120.4(8) . . ?
F1 C1_1 F2 94.1(6) . . ?
F3_1 C1_1 S1_1 113.7(7) . . ?
F1 C1_1 S1_1 100.8(5) . . ?
F2 C1_1 S1_1 101.5(5) . . ?

loop_
_geom_bond_atom_site_label_1
_geom_bond_atom_site_label_2
_geom_bond_distance
_geom_bond_site_symmetry_2
_geom_bond_publ_flag
Ag1 C23 2.120(4) . ?
Ag1 O1 2.154(4) . ?
N1 C23 1.354(3) . ?
N1 C8 1.402(4) . ?
N1 C7 1.500(4) . ?
C1 C6 1.385(4) . ?
C1 C2 1.398(4) . ?
C1 C7 1.539(4) . ?
C2 C3 1.382(5) . ?
C3 C4 1.370(6) . ?
C4 C5 1.371(6) . ?
C5 C6 1.382(5) . ?
C7 C11 1.539(4) . ?
C7 C17 1.547(4) . ?
C8 C8 1.383(6) 7_575 ?
C8 C9 1.402(4) . ?
C9 C10 1.377(5) . ?
C10 C10 1.389(7) 7_575 ?
C11 C16 1.386(5) . ?
C11 C12 1.387(5) . ?
C12 C13 1.387(5) . ?
C13 C14 1.370(7) . ?
C14 C15 1.363(7) . ?
C15 C16 1.388(5) . ?
C17 C18 1.383(4) . ?
C17 C22 1.397(4) . ?
C18 C19 1.393(5) . ?
C19 C20 1.365(6) . ?
C20 C21 1.382(6) . ?
C21 C22 1.387(5) . ?
O2 S1_1 1.463(4) . ?
O1 S1_1 1.490(4) . ?
F1 C1_1 1.440(10) . ?
F2 C1_1 1.446(10) . ?
S1_1 O3_1 1.420(9) . ?
S1_1 C1_1 1.814(9) . ?
C1_1 F3_1 1.258(12) . ?
